data_1575804
loop_
_publ_author_name
'Sahoo, Rajata Kumar'
'Mukhopadhyay, Sayantan'
'Rajput, Sagrika'
'Jana, Achintya'
'Nembenna, Sharanappa'

_publ_section_title
;
 Bulky bis-guanidine ligand-based neutral and cationic zinc alkyl, halide,
 and hydride complexes: synthesis, characterization, and catalytic
 application.
;
_journal_issue 41
_journal_name_full 'Dalton transactions (Cambridge, England : 2003)'
_journal_page_first 15554
_journal_page_last 15560
_journal_paper_doi 10.1039/d4dt02907k
_journal_volume 54
_journal_year 2025
_chemical_formula_sum 'C81 H77 B F20 N5 Zn'
_chemical_formula_weight 1576.65
_space_group_crystal_system monoclinic
_space_group_IT_number 14
_space_group_name_Hall '-P 2yn'
_space_group_name_H-M_alt 'P 1 21/n 1'
_atom_sites_solution_hydrogens geom
_audit_creation_method SHELXL-2018/3
_audit_update_record
;
2024-10-05 deposited with the CCDC.	2025-09-16 downloaded from the CCDC.
;
_cell_angle_alpha 90
_cell_angle_beta 92.305(2)
_cell_angle_gamma 90
_cell_formula_units_Z 4
_cell_length_a 17.2919(3)
_cell_length_b 24.0736(7)
_cell_length_c 19.9128(4)
_cell_measurement_reflns_used 15539
_cell_measurement_temperature 100.00(10)
_cell_measurement_theta_max 74.9450
_cell_measurement_theta_min 3.7690
_cell_volume 8282.6(3)
_computing_cell_refinement 'CrysAlisPro 1.171.40.63a (Rigaku OD, 2019)'
_computing_data_collection 'CrysAlisPro 1.171.40.63a (Rigaku OD, 2019)'
_computing_data_reduction 'CrysAlisPro 1.171.40.63a (Rigaku OD, 2019)'
_computing_structure_refinement 'SHELXL-2018/3 (Sheldrick, 2018)'
_computing_structure_solution 'SHELXT 2014/5 (Sheldrick, 2014)'
_diffrn_ambient_temperature 100.00(10)
_diffrn_measured_fraction_theta_full 0.998
_diffrn_measured_fraction_theta_max 0.971
_diffrn_measurement_device_type 'SuperNova, Dual, Cu at home/near, Pilatus 200K'
_diffrn_measurement_method '\w scans'
_diffrn_radiation_type CuK\a
_diffrn_radiation_wavelength 1.54184
_diffrn_reflns_av_R_equivalents 0.0915
_diffrn_reflns_av_unetI/netI 0.0680
_diffrn_reflns_Laue_measured_fraction_full 0.998
_diffrn_reflns_Laue_measured_fraction_max 0.971
_diffrn_reflns_limit_h_max 21
_diffrn_reflns_limit_h_min -15
_diffrn_reflns_limit_k_max 29
_diffrn_reflns_limit_k_min -29
_diffrn_reflns_limit_l_max 24
_diffrn_reflns_limit_l_min -24
_diffrn_reflns_number 58869
_diffrn_reflns_point_group_measured_fraction_full 0.998
_diffrn_reflns_point_group_measured_fraction_max 0.971
_diffrn_reflns_theta_full 67.684
_diffrn_reflns_theta_max 75.467
_diffrn_reflns_theta_min 3.672
_exptl_absorpt_coefficient_mu 1.183
_exptl_absorpt_correction_T_max 1.00000
_exptl_absorpt_correction_T_min 0.55734
_exptl_absorpt_correction_type multi-scan
_exptl_absorpt_process_details multi-scan
_exptl_crystal_colour colourless
_exptl_crystal_density_diffrn 1.264
_exptl_crystal_description block
_exptl_crystal_F_000 3252
_exptl_crystal_size_max 0.2
_exptl_crystal_size_mid 0.19
_exptl_crystal_size_min 0.18
_refine_diff_density_max 2.559
_refine_diff_density_min -1.192
_refine_diff_density_rms 0.206
_refine_ls_extinction_method none
_refine_ls_goodness_of_fit_ref 1.565
_refine_ls_hydrogen_treatment constr
_refine_ls_matrix_type full
_refine_ls_number_parameters 990
_refine_ls_number_reflns 16665
_refine_ls_number_restraints 706
_refine_ls_restrained_S_all 1.572
_refine_ls_R_factor_all 0.1695
_refine_ls_R_factor_gt 0.1410
_refine_ls_shift/su_max 0.011
_refine_ls_shift/su_mean 0.000
_refine_ls_structure_factor_coef Fsqd
_refine_ls_weighting_details 'w=1/[\s^2^(Fo^2^)+(0.2000P)^2^] where P=(Fo^2^+2Fc^2^)/3'
_refine_ls_weighting_scheme calc
_refine_ls_wR_factor_gt 0.3768
_refine_ls_wR_factor_ref 0.4033
_reflns_Friedel_coverage 0.000
_reflns_number_gt 11516
_reflns_number_total 16665
_reflns_threshold_expression 'I > 2\s(I)'
_cod_data_source_file d4dt02907k2.cif
_cod_data_source_block shelx
_cod_depositor_comments 'Adding full bibliography for 1575802--1575808.cif.'
_cod_original_sg_symbol_H-M 'P 21/n'
_cod_database_code 1575804
_shelx_shelxl_version_number 2018/3
_shelx_space_group_comment
;
The symmetry employed for this shelxl refinement is uniquely defined
by the following loop, which should always be used as a source of
symmetry information in preference to the above space-group names.
They are only intended as comments.
;

loop_
_space_group_symop_operation_xyz
'x, y, z'
'-x+1/2, y+1/2, -z+1/2'
'-x, -y, -z'
'x-1/2, -y-1/2, z-1/2'

loop_
_atom_site_label
_atom_site_type_symbol
_atom_site_fract_x
_atom_site_fract_y
_atom_site_fract_z
_atom_site_U_iso_or_equiv
_atom_site_adp_type
_atom_site_occupancy
_atom_site_site_symmetry_order
_atom_site_calc_flag
_atom_site_refinement_flags_posn
_atom_site_refinement_flags_adp
_atom_site_refinement_flags_occupancy
_atom_site_disorder_assembly
_atom_site_disorder_group
F16 F -0.10864(18) 0.11547(14) 0.25095(14) 0.0346(7) Uani 1 1 d . U . . .
F10 F 0.14106(16) 0.16997(14) 0.25381(15) 0.0331(7) Uani 1 1 d . U . . .
F6 F -0.11010(16) 0.21551(15) 0.32415(15) 0.0353(7) Uani 1 1 d . U . . .
F11 F 0.04869(18) 0.07078(14) 0.25303(14) 0.0336(7) Uani 1 1 d . U . . .
F15 F 0.14778(17) 0.12094(14) 0.46985(14) 0.0344(7) Uani 1 1 d . U . . .
F20 F -0.00896(16) 0.07499(14) 0.47093(14) 0.0326(7) Uani 1 1 d . U . . .
F8 F -0.01423(19) 0.29227(16) 0.12744(16) 0.0413(8) Uani 1 1 d . U . . .
F1 F -0.10146(17) 0.17097(15) 0.46729(15) 0.0362(7) Uani 1 1 d . U . . .
F14 F 0.25299(16) 0.04160(15) 0.46262(16) 0.0382(7) Uani 1 1 d . U . . .
F17 F -0.21639(17) 0.03911(15) 0.26534(16) 0.0398(8) Uani 1 1 d . U . . .
F9 F 0.11929(18) 0.23604(15) 0.14845(16) 0.0389(8) Uani 1 1 d . U . . .
F5 F 0.14484(17) 0.22015(15) 0.38961(17) 0.0395(8) Uani 1 1 d . U . . .
F19 F -0.11762(19) -0.00123(16) 0.48368(16) 0.0412(8) Uani 1 1 d . U . . .
F18 F -0.22656(18) -0.01883(15) 0.38207(17) 0.0403(8) Uani 1 1 d . U . . .
F7 F -0.13053(18) 0.28128(16) 0.21685(18) 0.0435(8) Uani 1 1 d . U . . .
F12 F 0.1578(2) -0.00682(15) 0.24612(17) 0.0433(8) Uani 1 1 d . U . . .
F13 F 0.26202(18) -0.02256(15) 0.35199(19) 0.0438(8) Uani 1 1 d . U . . .
F4 F -0.0811(2) 0.24108(18) 0.56868(18) 0.0490(9) Uani 1 1 d . U . . .
F2 F 0.1612(2) 0.29365(19) 0.4895(2) 0.0607(11) Uani 1 1 d . U . . .
F3 F 0.0482(2) 0.3038(2) 0.5821(2) 0.0653(12) Uani 1 1 d . U . . .
N3 N 0.5156(2) 0.2438(2) 0.36247(17) 0.0236(8) Uani 1 1 d . U . . .
H3 H 0.516569 0.208113 0.362568 0.028 Uiso 1 1 calc R U . . .
N5 N 0.5383(2) 0.23277(19) 0.47604(18) 0.0252(8) Uani 1 1 d . U . . .
H5 H 0.558037 0.244617 0.513707 0.030 Uiso 1 1 calc R U . . .
N2 N 0.5382(2) 0.32201(19) 0.43123(19) 0.0272(8) Uani 1 1 d . U . . .
N4 N 0.4949(2) 0.23239(19) 0.24868(19) 0.0268(8) Uani 1 1 d . U . . .
H4 H 0.478073 0.245076 0.210446 0.032 Uiso 1 1 calc R U . . .
N1 N 0.4885(2) 0.32113(19) 0.2936(2) 0.0286(8) Uani 1 1 d . U . . .
C3 C 0.5305(3) 0.2694(2) 0.4245(2) 0.0246(8) Uani 1 1 d . U . . .
C28 C 0.5157(3) 0.1752(2) 0.4717(2) 0.0288(9) Uani 1 1 d . U . . .
C70 C 0.0149(3) 0.1870(2) 0.2934(2) 0.0285(9) Uani 1 1 d . U . . .
C40 C 0.5154(3) 0.1744(2) 0.2515(2) 0.0290(9) Uani 1 1 d . U . . .
C2 C 0.4996(3) 0.2688(2) 0.3004(2) 0.0256(8) Uani 1 1 d . U . . .
C63 C 0.0999(3) 0.0660(2) 0.3059(2) 0.0298(9) Uani 1 1 d . U . . .
C71 C 0.0718(3) 0.1958(2) 0.2476(2) 0.0285(9) Uani 1 1 d . U . . .
C53 C -0.0336(3) 0.1990(3) 0.4705(3) 0.0339(10) Uani 1 1 d . U . . .
C65 C -0.1087(3) 0.0890(2) 0.3110(2) 0.0283(9) Uani 1 1 d . U . . .
C45 C 0.4576(3) 0.1355(2) 0.2599(3) 0.0325(9) Uani 1 1 d . U . . .
C66 C -0.1652(3) 0.0495(2) 0.3166(3) 0.0301(9) Uani 1 1 d . U . . .
C75 C -0.0513(3) 0.2194(2) 0.2809(3) 0.0310(9) Uani 1 1 d . U . . .
C33 C 0.4374(3) 0.1621(3) 0.4770(2) 0.0322(9) Uani 1 1 d . U . . .
C58 C 0.0937(3) 0.1021(2) 0.3602(2) 0.0284(9) Uani 1 1 d . U . . .
C41 C 0.5941(3) 0.1594(3) 0.2437(3) 0.0333(9) Uani 1 1 d . U . . .
C26 C 0.5640(3) 0.3449(2) 0.4958(2) 0.0316(9) Uani 1 1 d . U . . .
C52 C 0.0229(3) 0.1895(2) 0.4238(3) 0.0316(9) Uani 1 1 d . U . . .
C64 C -0.0538(3) 0.1022(2) 0.3624(2) 0.0283(9) Uani 1 1 d . U . . .
C67 C -0.1702(3) 0.0187(2) 0.3753(3) 0.0316(9) Uani 1 1 d . U . . .
C7 C 0.5103(3) 0.3665(3) 0.5387(3) 0.0350(9) Uani 1 1 d . U . . .
C72 C 0.0632(3) 0.2306(2) 0.1928(3) 0.0312(9) Uani 1 1 d . U . . .
C62 C 0.1537(3) 0.0247(2) 0.3016(3) 0.0321(9) Uani 1 1 d . U . . .
C73 C -0.0048(3) 0.2598(3) 0.1820(3) 0.0333(10) Uani 1 1 d . U . . .
C32 C 0.4174(3) 0.1058(3) 0.4700(3) 0.0379(10) Uani 1 1 d . U . . .
H32 H 0.366048 0.095192 0.473879 0.046 Uiso 1 1 calc R U . . .
C44 C 0.4788(3) 0.0792(3) 0.2653(3) 0.0399(11) Uani 1 1 d . U . . .
H44 H 0.441555 0.052068 0.272151 0.048 Uiso 1 1 calc R U . . .
C59 C 0.1473(3) 0.0913(2) 0.4124(2) 0.0298(9) Uani 1 1 d . U . . .
C74 C -0.0631(3) 0.2538(3) 0.2270(3) 0.0343(10) Uani 1 1 d . U . . .
C68 C -0.1159(3) 0.0288(2) 0.4269(2) 0.0311(9) Uani 1 1 d . U . . .
C61 C 0.2063(3) 0.0165(2) 0.3546(3) 0.0322(9) Uani 1 1 d . U . . .
C29 C 0.5733(3) 0.1349(3) 0.4627(3) 0.0323(9) Uani 1 1 d . U . . .
C49 C 0.3732(3) 0.1523(3) 0.2596(3) 0.0351(10) Uani 1 1 d . U . . .
H49 H 0.370092 0.187763 0.283621 0.042 Uiso 1 1 calc R U . . .
C27 C 0.6445(3) 0.3481(3) 0.5091(3) 0.0369(10) Uani 1 1 d . U . . .
C69 C -0.0616(3) 0.0680(2) 0.4185(2) 0.0291(9) Uani 1 1 d . U . . .
C34 C 0.6586(3) 0.1511(3) 0.4656(3) 0.0353(10) Uani 1 1 d . U . . .
H34 H 0.663287 0.187272 0.443673 0.042 Uiso 1 1 calc R U . . .
C54 C -0.0260(3) 0.2359(3) 0.5231(3) 0.0400(11) Uani 1 1 d . U . . .
C37 C 0.3762(3) 0.2053(3) 0.4916(3) 0.0362(11) Uani 1 1 d . U . . .
H37 H 0.403184 0.237896 0.510397 0.043 Uiso 1 1 calc R U . . .
C42 C 0.6123(3) 0.1040(3) 0.2482(3) 0.0403(11) Uani 1 1 d . U . . .
H42 H 0.663297 0.092975 0.243089 0.048 Uiso 1 1 calc R U . . .
C31 C 0.4720(3) 0.0659(3) 0.4574(3) 0.0403(11) Uani 1 1 d . U . . .
H31 H 0.456792 0.029227 0.450618 0.048 Uiso 1 1 calc R U . . .
C4 C 0.6692(4) 0.3761(3) 0.5672(3) 0.0402(11) Uani 1 1 d . U . . .
H4A H 0.722045 0.379506 0.576977 0.048 Uiso 1 1 calc R U . . .
C19 C 0.5188(4) 0.3618(3) 0.1842(3) 0.0383(10) Uani 1 1 d . U . . .
C14 C 0.4633(3) 0.3427(2) 0.2285(2) 0.0321(9) Uani 1 1 d . U . . .
C11 C 0.4230(3) 0.3642(3) 0.5238(3) 0.0381(11) Uani 1 1 d . U . . .
H11 H 0.413962 0.340546 0.484205 0.046 Uiso 1 1 calc R U . . .
C30 C 0.5498(3) 0.0803(3) 0.4549(3) 0.0372(10) Uani 1 1 d . U . . .
H30 H 0.586485 0.052799 0.448022 0.045 Uiso 1 1 calc R U . . .
C60 C 0.2020(3) 0.0499(2) 0.4097(3) 0.0318(9) Uani 1 1 d . U . . .
C23 C 0.3258(3) 0.3249(3) 0.2636(3) 0.0406(11) Uani 1 1 d . U . . .
H23 H 0.350522 0.293716 0.287842 0.049 Uiso 1 1 calc R U . . .
C46 C 0.6557(3) 0.2028(3) 0.2292(3) 0.0380(11) Uani 1 1 d . U . . .
H46 H 0.628867 0.234649 0.208235 0.046 Uiso 1 1 calc R U . . .
C57 C 0.0873(3) 0.2239(3) 0.4326(3) 0.0354(10) Uani 1 1 d . U . . .
C15 C 0.3832(3) 0.3471(3) 0.2152(3) 0.0378(10) Uani 1 1 d . U . . .
C18 C 0.4914(4) 0.3888(3) 0.1260(3) 0.0431(11) Uani 1 1 d . U . . .
H18 H 0.526351 0.402385 0.095792 0.052 Uiso 1 1 calc R U . . .
C36 C 0.6869(3) 0.1576(3) 0.5391(3) 0.0438(14) Uani 1 1 d . U . . .
H36A H 0.658657 0.187001 0.559562 0.066 Uiso 1 1 calc R U . . .
H36B H 0.741098 0.166415 0.540955 0.066 Uiso 1 1 calc R U . . .
H36C H 0.678682 0.123520 0.562768 0.066 Uiso 1 1 calc R U . . .
C43 C 0.5571(4) 0.0645(3) 0.2601(3) 0.0442(11) Uani 1 1 d . U . . .
H43 H 0.571815 0.027468 0.264885 0.053 Uiso 1 1 calc R U . . .
C20 C 0.6056(4) 0.3550(3) 0.1997(3) 0.0417(11) Uani 1 1 d . U . . .
H20 H 0.612407 0.324944 0.232697 0.050 Uiso 1 1 calc R U . . .
C39 C 0.3314(3) 0.2241(3) 0.4276(3) 0.0454(14) Uani 1 1 d . U . . .
H39A H 0.367035 0.238610 0.396196 0.068 Uiso 1 1 calc R U . . .
H39B H 0.295052 0.252482 0.438578 0.068 Uiso 1 1 calc R U . . .
H39C H 0.304211 0.193028 0.407777 0.068 Uiso 1 1 calc R U . . .
C50 C 0.3213(3) 0.1110(3) 0.2942(3) 0.0433(14) Uani 1 1 d . U . . .
H50A H 0.269814 0.125839 0.295520 0.065 Uiso 1 1 calc R U . . .
H50B H 0.341180 0.104555 0.339260 0.065 Uiso 1 1 calc R U . . .
H50C H 0.320145 0.076668 0.269764 0.065 Uiso 1 1 calc R U . . .
C6 C 0.5387(4) 0.3937(3) 0.5973(3) 0.0394(11) Uani 1 1 d . U . . .
H6 H 0.504191 0.408326 0.627312 0.047 Uiso 1 1 calc R U . . .
C16 C 0.3597(4) 0.3748(3) 0.1568(3) 0.0446(11) Uani 1 1 d . U . . .
H16 H 0.307060 0.379566 0.146921 0.053 Uiso 1 1 calc R U . . .
C17 C 0.4132(4) 0.3957(3) 0.1127(3) 0.0469(12) Uani 1 1 d . U . . .
H17 H 0.395932 0.414344 0.074072 0.056 Uiso 1 1 calc R U . . .
C38 C 0.3194(3) 0.1858(3) 0.5437(3) 0.0427(14) Uani 1 1 d . U . . .
H38A H 0.288836 0.155632 0.525459 0.064 Uiso 1 1 calc R U . . .
H38B H 0.285954 0.215965 0.554879 0.064 Uiso 1 1 calc R U . . .
H38C H 0.347621 0.173492 0.583458 0.064 Uiso 1 1 calc R U . . .
C51 C 0.3436(3) 0.1622(3) 0.1871(3) 0.0433(14) Uani 1 1 d . U . . .
H51A H 0.348238 0.128542 0.161736 0.065 Uiso 1 1 calc R U . . .
H51B H 0.373765 0.190914 0.167262 0.065 Uiso 1 1 calc R U . . .
H51C H 0.290303 0.173373 0.186794 0.065 Uiso 1 1 calc R U . . .
C55 C 0.0402(4) 0.2683(3) 0.5301(3) 0.0455(11) Uani 1 1 d . U . . .
C35 C 0.7099(3) 0.1102(3) 0.4297(3) 0.0462(14) Uani 1 1 d . U . . .
H35A H 0.713643 0.076204 0.454880 0.069 Uiso 1 1 calc R U . . .
H35B H 0.760607 0.125845 0.425930 0.069 Uiso 1 1 calc R U . . .
H35C H 0.687831 0.102676 0.385626 0.069 Uiso 1 1 calc R U . . .
C8 C 0.7015(3) 0.3248(3) 0.4610(3) 0.0441(12) Uani 1 1 d . U . . .
H8 H 0.675606 0.294365 0.436324 0.053 Uiso 1 1 calc R U . . .
C48 C 0.7138(3) 0.1818(3) 0.1791(3) 0.0440(14) Uani 1 1 d . U . . .
H48A H 0.741577 0.150635 0.198122 0.066 Uiso 1 1 calc R U . . .
H48B H 0.749663 0.210964 0.169608 0.066 Uiso 1 1 calc R U . . .
H48C H 0.686777 0.170659 0.138320 0.066 Uiso 1 1 calc R U . . .
C24 C 0.3058(4) 0.3691(3) 0.3159(3) 0.0466(14) Uani 1 1 d . U . . .
H24A H 0.351774 0.379116 0.341772 0.070 Uiso 1 1 calc R U . . .
H24B H 0.268219 0.354301 0.345322 0.070 Uiso 1 1 calc R U . . .
H24C H 0.284979 0.401315 0.293410 0.070 Uiso 1 1 calc R U . . .
C12 C 0.3781(4) 0.3391(3) 0.5812(3) 0.0483(15) Uani 1 1 d . U . . .
H12A H 0.383236 0.362676 0.620009 0.072 Uiso 1 1 calc R U . . .
H12B H 0.398557 0.302955 0.592112 0.072 Uiso 1 1 calc R U . . .
H12C H 0.324429 0.335818 0.567557 0.072 Uiso 1 1 calc R U . . .
C5 C 0.6180(4) 0.3988(3) 0.6107(3) 0.0419(11) Uani 1 1 d . U . . .
H5A H 0.636341 0.417560 0.648884 0.050 Uiso 1 1 calc R U . . .
B1 B 0.0200(3) 0.1465(3) 0.3597(3) 0.0287(9) Uani 1 1 d . U . . .
C13 C 0.3903(4) 0.4214(3) 0.5068(4) 0.0552(16) Uani 1 1 d . U . . .
H13A H 0.335676 0.418427 0.496775 0.083 Uiso 1 1 calc R U . . .
H13B H 0.415325 0.435975 0.468386 0.083 Uiso 1 1 calc R U . . .
H13C H 0.399250 0.445789 0.544392 0.083 Uiso 1 1 calc R U . . .
C47 C 0.6982(3) 0.2241(3) 0.2921(3) 0.0488(15) Uani 1 1 d . U . . .
H47A H 0.661362 0.237234 0.323195 0.073 Uiso 1 1 calc R U . . .
H47B H 0.731940 0.253915 0.280482 0.073 Uiso 1 1 calc R U . . .
H47C H 0.728111 0.194489 0.312371 0.073 Uiso 1 1 calc R U . . .
C22 C 0.6507(4) 0.3395(3) 0.1387(3) 0.0517(15) Uani 1 1 d . U . . .
H22A H 0.628266 0.306940 0.117990 0.078 Uiso 1 1 calc R U . . .
H22B H 0.703578 0.332024 0.152373 0.078 Uiso 1 1 calc R U . . .
H22C H 0.648837 0.369643 0.107177 0.078 Uiso 1 1 calc R U . . .
C10 C 0.7739(4) 0.3010(4) 0.4959(4) 0.0560(17) Uani 1 1 d . U . . .
H10A H 0.804408 0.282490 0.463470 0.084 Uiso 1 1 calc R U . . .
H10B H 0.759404 0.275006 0.529657 0.084 Uiso 1 1 calc R U . . .
H10C H 0.803552 0.330585 0.516511 0.084 Uiso 1 1 calc R U . . .
C25 C 0.2515(4) 0.3026(4) 0.2277(4) 0.0587(18) Uani 1 1 d . U . . .
H25A H 0.222888 0.333054 0.207824 0.088 Uiso 1 1 calc R U . . .
H25B H 0.220392 0.284077 0.259576 0.088 Uiso 1 1 calc R U . . .
H25C H 0.265080 0.276969 0.193162 0.088 Uiso 1 1 calc R U . . .
C21 C 0.6393(5) 0.4085(3) 0.2320(4) 0.0588(18) Uani 1 1 d . U . . .
H21A H 0.627177 0.439576 0.203293 0.088 Uiso 1 1 calc R U . . .
H21B H 0.694426 0.404972 0.237938 0.088 Uiso 1 1 calc R U . . .
H21C H 0.617126 0.414204 0.274921 0.088 Uiso 1 1 calc R U . . .
C9 C 0.7234(5) 0.3684(4) 0.4095(4) 0.0651(19) Uani 1 1 d . U . . .
H9A H 0.750837 0.398183 0.431943 0.098 Uiso 1 1 calc R U . . .
H9B H 0.677377 0.382632 0.387166 0.098 Uiso 1 1 calc R U . . .
H9C H 0.755884 0.351758 0.377085 0.098 Uiso 1 1 calc R U . . .
C77 C 0.4041(11) 0.0846(6) 0.7017(8) 0.138(3) Uani 1 1 d D U . A -1
H77 H 0.350405 0.082785 0.697434 0.166 Uiso 0.5 1 calc R U P A -1
C76 C 0.4451(10) 0.0694(6) 0.6493(9) 0.140(3) Uani 1 1 d D U . A -1
H76 H 0.421702 0.058274 0.608643 0.168 Uiso 0.5 1 calc R U P A -1
C81 C 0.5250(10) 0.0713(6) 0.6595(8) 0.139(3) Uani 1 1 d D U . A -1
H81 H 0.558145 0.058236 0.627435 0.167 Uiso 0.5 1 calc R U P A -1
C80 C 0.5522(11) 0.0933(6) 0.7189(8) 0.142(3) Uani 1 1 d D U . A -1
H80 H 0.605869 0.096261 0.722549 0.170 Uiso 0.5 1 calc R U P A -1
C79 C 0.5162(11) 0.1115(6) 0.7730(9) 0.140(3) Uani 1 1 d D U . A -1
H79 H 0.539501 0.127015 0.811520 0.168 Uiso 0.5 1 calc R U P A -1
C78 C 0.4366(11) 0.1025(6) 0.7606(8) 0.136(3) Uani 1 1 d D U . A -1
H78 H 0.403799 0.109487 0.795530 0.163 Uiso 0.5 1 calc R U P A -1
C56 C 0.0965(3) 0.2620(3) 0.4841(3) 0.0438(11) Uani 1 1 d . U . . .
Zn1 Zn 0.51089(4) 0.37929(3) 0.36246(3) 0.0334(3) Uani 1 1 d . U . . .
C1 C 0.5101(4) 0.4592(3) 0.3610(4) 0.0524(16) Uani 1 1 d . U . . .
H1A H 0.511084 0.471948 0.315327 0.079 Uiso 1 1 calc R U . . .
H1B H 0.554783 0.473029 0.385836 0.079 Uiso 1 1 calc R U . . .
H1C H 0.464072 0.472554 0.381017 0.079 Uiso 1 1 calc R U . . .

loop_
_atom_site_aniso_label
_atom_site_aniso_U_11
_atom_site_aniso_U_22
_atom_site_aniso_U_33
_atom_site_aniso_U_23
_atom_site_aniso_U_13
_atom_site_aniso_U_12
F16 0.0323(15) 0.0484(19) 0.0225(13) 0.0062(12) -0.0068(11) -0.0035(13)
F10 0.0228(14) 0.0491(19) 0.0277(14) 0.0036(13) 0.0047(11) 0.0015(13)
F6 0.0207(13) 0.053(2) 0.0328(15) 0.0069(14) 0.0035(12) 0.0027(13)
F11 0.0352(15) 0.0467(19) 0.0186(13) -0.0004(12) -0.0015(11) 0.0019(13)
F15 0.0263(14) 0.054(2) 0.0227(13) -0.0020(12) -0.0052(11) 0.0011(13)
F20 0.0249(13) 0.054(2) 0.0189(13) 0.0025(12) -0.0004(11) 0.0005(13)
F8 0.0404(18) 0.054(2) 0.0292(15) 0.0137(14) -0.0059(13) -0.0020(15)
F1 0.0228(14) 0.054(2) 0.0321(15) -0.0038(14) 0.0048(11) 0.0012(13)
F14 0.0205(13) 0.052(2) 0.0407(16) 0.0103(14) -0.0107(12) -0.0019(13)
F17 0.0271(15) 0.050(2) 0.0408(17) -0.0042(15) -0.0123(13) -0.0019(13)
F9 0.0324(16) 0.054(2) 0.0309(15) 0.0066(14) 0.0090(13) -0.0055(14)
F5 0.0236(14) 0.055(2) 0.0399(17) -0.0075(15) 0.0017(12) -0.0048(13)
F19 0.0362(17) 0.059(2) 0.0291(15) 0.0124(14) 0.0078(13) -0.0041(15)
F18 0.0287(15) 0.047(2) 0.0455(18) 0.0019(15) 0.0047(13) -0.0085(14)
F7 0.0275(15) 0.055(2) 0.0473(18) 0.0130(16) -0.0036(14) 0.0062(14)
F12 0.0469(19) 0.049(2) 0.0345(16) -0.0058(14) 0.0078(14) 0.0072(15)
F13 0.0294(16) 0.046(2) 0.057(2) 0.0027(16) 0.0040(14) 0.0071(14)
F4 0.0378(17) 0.074(3) 0.0359(17) -0.0135(16) 0.0064(14) 0.0128(17)
F2 0.0307(17) 0.076(3) 0.074(3) -0.033(2) -0.0055(17) -0.0079(17)
F3 0.045(2) 0.090(3) 0.060(2) -0.043(2) -0.0095(18) 0.008(2)
N3 0.0196(16) 0.0388(19) 0.0124(15) -0.0002(14) 0.0001(13) 0.0012(14)
N5 0.0197(15) 0.043(2) 0.0131(14) 0.0009(14) 0.0000(13) 0.0007(15)
N2 0.0253(15) 0.0399(18) 0.0164(14) -0.0015(14) -0.0010(13) 0.0004(14)
N4 0.0230(16) 0.042(2) 0.0158(15) 0.0008(14) 0.0006(13) 0.0014(15)
N1 0.0301(16) 0.0388(18) 0.0168(14) 0.0009(14) 0.0000(13) 0.0014(15)
C3 0.0184(16) 0.042(2) 0.0131(15) -0.0009(15) 0.0007(13) 0.0008(15)
C28 0.0243(17) 0.045(2) 0.0173(16) 0.0016(16) -0.0004(14) -0.0008(16)
C70 0.0193(17) 0.042(2) 0.0245(17) 0.0016(16) -0.0008(15) 0.0001(16)
C40 0.0229(17) 0.044(2) 0.0203(16) 0.0023(16) -0.0004(14) 0.0016(16)
C2 0.0210(16) 0.0406(19) 0.0152(15) 0.0019(15) 0.0003(14) -0.0010(15)
C63 0.0238(18) 0.045(2) 0.0207(17) 0.0028(17) 0.0008(15) -0.0027(17)
C71 0.0203(17) 0.041(2) 0.0240(18) 0.0017(17) -0.0006(15) -0.0015(17)
C53 0.0232(18) 0.049(2) 0.0294(19) -0.0052(18) -0.0007(16) 0.0029(18)
C65 0.0219(17) 0.041(2) 0.0221(17) 0.0026(17) -0.0005(15) 0.0021(17)
C45 0.0248(18) 0.043(2) 0.0296(18) 0.0034(17) 0.0005(16) -0.0001(17)
C66 0.0206(17) 0.040(2) 0.0297(19) -0.0023(17) -0.0033(16) 0.0005(17)
C75 0.0223(18) 0.044(2) 0.0265(18) 0.0037(18) 0.0006(16) -0.0003(17)
C33 0.0243(18) 0.050(2) 0.0225(17) 0.0038(17) 0.0001(15) -0.0033(17)
C58 0.0194(16) 0.045(2) 0.0215(16) 0.0010(16) 0.0032(15) -0.0018(16)
C41 0.0227(18) 0.051(2) 0.0264(17) 0.0018(17) 0.0017(15) 0.0036(17)
C26 0.0303(18) 0.044(2) 0.0199(17) -0.0014(16) -0.0051(15) -0.0027(17)
C52 0.0215(17) 0.046(2) 0.0268(18) -0.0020(17) -0.0021(15) 0.0008(16)
C64 0.0203(17) 0.043(2) 0.0221(17) 0.0007(16) 0.0027(15) 0.0011(16)
C67 0.0209(18) 0.042(2) 0.0323(19) -0.0002(18) 0.0058(16) -0.0007(17)
C7 0.038(2) 0.045(2) 0.0221(17) -0.0020(17) -0.0007(16) -0.0020(18)
C72 0.0249(18) 0.044(2) 0.0247(18) 0.0036(17) 0.0007(16) -0.0047(18)
C62 0.0257(18) 0.043(2) 0.0283(19) 0.0002(18) 0.0059(16) 0.0000(18)
C73 0.0289(19) 0.044(2) 0.0260(18) 0.0073(18) -0.0054(16) -0.0037(18)
C32 0.031(2) 0.051(2) 0.031(2) 0.0049(19) -0.0005(18) -0.0079(19)
C44 0.036(2) 0.045(2) 0.040(2) 0.001(2) 0.0032(19) 0.001(2)
C59 0.0197(17) 0.045(2) 0.0248(18) 0.0016(17) 0.0016(15) -0.0004(17)
C74 0.0252(19) 0.046(2) 0.0311(19) 0.0063(18) -0.0051(17) 0.0009(18)
C68 0.0244(18) 0.045(2) 0.0244(18) 0.0057(17) 0.0074(16) 0.0018(17)
C61 0.0216(18) 0.041(2) 0.0338(19) 0.0061(18) 0.0037(16) 0.0006(17)
C29 0.0263(18) 0.046(2) 0.0246(17) 0.0015(17) -0.0004(15) 0.0016(17)
C49 0.023(2) 0.047(3) 0.035(2) 0.007(2) 0.0003(18) -0.0026(19)
C27 0.0307(19) 0.054(2) 0.0255(18) -0.0001(18) -0.0047(16) -0.0050(18)
C69 0.0200(17) 0.044(2) 0.0231(18) 0.0013(17) 0.0013(15) 0.0009(17)
C34 0.023(2) 0.052(3) 0.031(2) -0.001(2) 0.0022(17) 0.0025(19)
C54 0.029(2) 0.058(3) 0.032(2) -0.012(2) -0.0009(18) 0.007(2)
C37 0.022(2) 0.056(3) 0.030(2) 0.005(2) 0.0009(18) -0.0023(19)
C42 0.033(2) 0.051(3) 0.037(2) 0.001(2) 0.0046(19) 0.008(2)
C31 0.038(2) 0.044(2) 0.038(2) 0.004(2) -0.0040(19) -0.005(2)
C4 0.038(2) 0.055(3) 0.027(2) -0.0006(19) -0.0062(18) -0.010(2)
C19 0.047(2) 0.044(2) 0.0233(18) 0.0016(17) 0.0038(17) 0.0044(19)
C14 0.0373(19) 0.039(2) 0.0200(17) 0.0010(16) -0.0041(16) 0.0043(17)
C11 0.037(2) 0.051(3) 0.026(2) -0.003(2) 0.0012(19) 0.004(2)
C30 0.036(2) 0.044(2) 0.031(2) 0.0034(19) -0.0023(18) 0.0035(19)
C60 0.0202(17) 0.044(2) 0.0312(19) 0.0079(18) 0.0002(16) -0.0021(17)
C23 0.034(2) 0.049(3) 0.038(2) -0.001(2) -0.008(2) 0.005(2)
C46 0.0203(19) 0.061(3) 0.033(2) 0.001(2) 0.0042(18) 0.002(2)
C57 0.0226(19) 0.051(2) 0.032(2) -0.0071(19) -0.0035(17) -0.0012(18)
C15 0.040(2) 0.043(2) 0.0292(18) -0.0030(18) -0.0065(17) 0.0074(18)
C18 0.056(3) 0.050(3) 0.0232(19) 0.0034(19) 0.004(2) 0.008(2)
C36 0.027(2) 0.062(4) 0.042(3) -0.003(3) -0.005(2) 0.008(2)
C43 0.040(2) 0.048(3) 0.045(2) 0.003(2) 0.003(2) 0.011(2)
C20 0.044(2) 0.050(3) 0.032(2) 0.002(2) 0.009(2) -0.005(2)
C39 0.021(2) 0.079(4) 0.037(3) 0.011(3) 0.003(2) 0.012(3)
C50 0.029(3) 0.052(3) 0.049(3) 0.013(3) 0.003(2) -0.006(2)
C6 0.047(2) 0.049(2) 0.0227(19) -0.0053(19) 0.0012(19) -0.003(2)
C16 0.054(2) 0.051(3) 0.028(2) -0.002(2) -0.009(2) 0.015(2)
C17 0.063(3) 0.053(3) 0.024(2) 0.003(2) -0.003(2) 0.015(2)
C38 0.027(3) 0.067(4) 0.034(3) 0.000(3) 0.006(2) -0.005(2)
C51 0.030(3) 0.058(4) 0.041(3) 0.011(3) -0.006(2) -0.008(2)
C55 0.033(2) 0.061(3) 0.041(2) -0.019(2) -0.0052(19) 0.005(2)
C35 0.029(3) 0.064(4) 0.046(3) -0.009(3) 0.005(2) 0.010(3)
C8 0.028(2) 0.069(3) 0.035(2) -0.003(2) -0.0026(19) -0.002(2)
C48 0.027(3) 0.070(4) 0.035(3) 0.000(3) 0.008(2) 0.005(3)
C24 0.042(3) 0.059(4) 0.039(3) -0.001(3) 0.007(2) -0.003(3)
C12 0.041(3) 0.068(4) 0.036(3) -0.004(3) 0.010(2) 0.000(3)
C5 0.046(2) 0.054(3) 0.0250(19) -0.0044(19) -0.0033(19) -0.007(2)
B1 0.0191(16) 0.0431(19) 0.0238(17) 0.0002(16) 0.0003(15) -0.0010(16)
C13 0.047(3) 0.060(4) 0.059(4) 0.007(3) 0.002(3) 0.008(3)
C47 0.028(3) 0.078(4) 0.041(3) -0.006(3) 0.010(2) -0.010(3)
C22 0.053(3) 0.064(4) 0.039(3) 0.000(3) 0.011(3) -0.008(3)
C10 0.034(3) 0.079(5) 0.054(4) -0.005(3) -0.005(3) 0.009(3)
C25 0.042(3) 0.070(4) 0.063(4) -0.008(3) -0.019(3) 0.002(3)
C21 0.060(4) 0.067(4) 0.051(3) -0.004(3) 0.014(3) -0.019(3)
C9 0.051(4) 0.099(5) 0.046(3) 0.014(4) 0.012(3) 0.003(4)
C77 0.199(8) 0.091(5) 0.125(6) 0.024(5) 0.024(6) -0.003(5)
C76 0.202(8) 0.093(5) 0.126(6) 0.022(5) 0.025(7) -0.005(6)
C81 0.201(8) 0.092(5) 0.125(6) 0.022(4) 0.030(7) -0.010(6)
C80 0.203(8) 0.096(5) 0.128(6) 0.022(5) 0.029(6) -0.009(6)
C79 0.203(8) 0.094(5) 0.124(6) 0.023(5) 0.025(6) -0.007(6)
C78 0.198(8) 0.091(5) 0.121(6) 0.024(5) 0.027(6) -0.004(6)
C56 0.029(2) 0.059(3) 0.042(2) -0.015(2) -0.0063(18) 0.000(2)
Zn1 0.0385(4) 0.0389(5) 0.0224(4) -0.0005(3) -0.0043(3) 0.0004(3)
C1 0.064(4) 0.043(3) 0.051(3) -0.001(3) -0.001(3) 0.001(3)

loop_
_atom_type_symbol
_atom_type_description
_atom_type_scat_dispersion_real
_atom_type_scat_dispersion_imag
_atom_type_scat_source
C C 0.0181 0.0091 'International Tables Vol C Tables 4.2.6.8 and 6.1.1.4'
H H 0.0000 0.0000 'International Tables Vol C Tables 4.2.6.8 and 6.1.1.4'
B B 0.0090 0.0039 'International Tables Vol C Tables 4.2.6.8 and 6.1.1.4'
F F 0.0727 0.0534 'International Tables Vol C Tables 4.2.6.8 and 6.1.1.4'
N N 0.0311 0.0180 'International Tables Vol C Tables 4.2.6.8 and 6.1.1.4'
Zn Zn -1.5491 0.6778 'International Tables Vol C Tables 4.2.6.8 and 6.1.1.4'

loop_
_geom_angle_atom_site_label_1
_geom_angle_atom_site_label_2
_geom_angle_atom_site_label_3
_geom_angle
_geom_angle_site_symmetry_1
_geom_angle_site_symmetry_3
_geom_angle_publ_flag
C2 N3 C3 128.2(5) . . ?
C2 N3 H3 115.9 . . ?
C3 N3 H3 115.9 . . ?
C3 N5 C28 124.2(4) . . ?
C3 N5 H5 117.9 . . ?
C28 N5 H5 117.9 . . ?
C3 N2 C26 119.6(4) . . ?
C3 N2 Zn1 126.4(3) . . ?
C26 N2 Zn1 113.8(4) . . ?
C2 N4 C40 126.2(4) . . ?
C2 N4 H4 116.9 . . ?
C40 N4 H4 116.9 . . ?
C2 N1 C14 119.2(4) . . ?
C2 N1 Zn1 126.5(3) . . ?
C14 N1 Zn1 114.1(4) . . ?
N2 C3 N5 123.9(4) . . ?
N2 C3 N3 122.9(4) . . ?
N5 C3 N3 113.1(5) . . ?
C33 C28 C29 123.0(5) . . ?
C33 C28 N5 118.3(5) . . ?
C29 C28 N5 118.6(4) . . ?
C71 C70 C75 113.3(5) . . ?
C71 C70 B1 127.2(4) . . ?
C75 C70 B1 119.5(4) . . ?
C45 C40 C41 122.7(5) . . ?
C45 C40 N4 118.8(4) . . ?
C41 C40 N4 118.5(5) . . ?
N1 C2 N4 123.5(4) . . ?
N1 C2 N3 122.9(4) . . ?
N4 C2 N3 113.6(5) . . ?
F11 C63 C62 116.0(5) . . ?
F11 C63 C58 118.9(5) . . ?
C62 C63 C58 125.1(5) . . ?
F10 C71 C72 114.8(4) . . ?
F10 C71 C70 121.3(4) . . ?
C72 C71 C70 123.9(5) . . ?
F1 C53 C54 114.5(5) . . ?
F1 C53 C52 121.1(5) . . ?
C54 C53 C52 124.4(5) . . ?
F16 C65 C66 115.0(4) . . ?
F16 C65 C64 120.8(5) . . ?
C66 C65 C64 124.2(5) . . ?
C40 C45 C44 118.3(5) . . ?
C40 C45 C49 121.3(5) . . ?
C44 C45 C49 120.4(5) . . ?
F17 C66 C65 121.0(5) . . ?
F17 C66 C67 118.5(5) . . ?
C65 C66 C67 120.4(5) . . ?
F6 C75 C74 116.5(5) . . ?
F6 C75 C70 118.4(4) . . ?
C74 C75 C70 125.0(5) . . ?
C28 C33 C32 116.5(5) . . ?
C28 C33 C37 122.9(5) . . ?
C32 C33 C37 120.6(5) . . ?
C59 C58 C63 113.2(5) . . ?
C59 C58 B1 127.9(5) . . ?
C63 C58 B1 118.5(4) . . ?
C42 C41 C40 117.3(5) . . ?
C42 C41 C46 121.1(5) . . ?
C40 C41 C46 121.5(5) . . ?
C7 C26 C27 123.0(5) . . ?
C7 C26 N2 119.8(4) . . ?
C27 C26 N2 117.0(5) . . ?
C57 C52 C53 113.4(5) . . ?
C57 C52 B1 118.0(4) . . ?
C53 C52 B1 128.5(5) . . ?
C69 C64 C65 111.3(5) . . ?
C69 C64 B1 120.1(4) . . ?
C65 C64 B1 128.2(4) . . ?
F18 C67 C68 121.2(5) . . ?
F18 C67 C66 121.0(5) . . ?
C68 C67 C66 117.8(5) . . ?
C26 C7 C6 117.7(5) . . ?
C26 C7 C11 123.2(5) . . ?
C6 C7 C11 119.1(5) . . ?
F9 C72 C71 121.3(5) . . ?
F9 C72 C73 118.8(5) . . ?
C71 C72 C73 119.8(5) . . ?
F12 C62 C63 121.4(5) . . ?
F12 C62 C61 119.5(5) . . ?
C63 C62 C61 119.1(5) . . ?
F8 C73 C72 119.8(5) . . ?
F8 C73 C74 121.1(5) . . ?
C72 C73 C74 119.1(5) . . ?
C31 C32 C33 121.5(5) . . ?
C31 C32 H32 119.2 . . ?
C33 C32 H32 119.2 . . ?
C45 C44 C43 118.9(6) . . ?
C45 C44 H44 120.5 . . ?
C43 C44 H44 120.5 . . ?
F15 C59 C60 115.8(4) . . ?
F15 C59 C58 121.1(5) . . ?
C60 C59 C58 123.1(5) . . ?
F7 C74 C75 121.1(5) . . ?
F7 C74 C73 120.0(5) . . ?
C75 C74 C73 118.9(5) . . ?
F19 C68 C69 121.4(5) . . ?
F19 C68 C67 119.5(5) . . ?
C69 C68 C67 119.1(5) . . ?
F13 C61 C60 120.2(5) . . ?
F13 C61 C62 121.4(5) . . ?
C60 C61 C62 118.3(5) . . ?
C30 C29 C28 117.7(5) . . ?
C30 C29 C34 121.7(5) . . ?
C28 C29 C34 120.5(5) . . ?
C45 C49 C50 114.1(5) . . ?
C45 C49 C51 109.3(5) . . ?
C50 C49 C51 110.4(5) . . ?
C45 C49 H49 107.6 . . ?
C50 C49 H49 107.6 . . ?
C51 C49 H49 107.6 . . ?
C4 C27 C26 116.8(5) . . ?
C4 C27 C8 121.4(5) . . ?
C26 C27 C8 121.7(5) . . ?
C68 C69 F20 115.9(4) . . ?
C68 C69 C64 127.0(5) . . ?
F20 C69 C64 117.1(4) . . ?
C35 C34 C29 113.4(5) . . ?
C35 C34 C36 110.2(5) . . ?
C29 C34 C36 109.5(4) . . ?
C35 C34 H34 107.8 . . ?
C29 C34 H34 107.8 . . ?
C36 C34 H34 107.8 . . ?
F4 C54 C53 121.6(5) . . ?
F4 C54 C55 118.8(5) . . ?
C53 C54 C55 119.6(5) . . ?
C33 C37 C38 113.0(5) . . ?
C33 C37 C39 112.0(5) . . ?
C38 C37 C39 109.8(4) . . ?
C33 C37 H37 107.3 . . ?
C38 C37 H37 107.3 . . ?
C39 C37 H37 107.3 . . ?
C41 C42 C43 121.6(5) . . ?
C41 C42 H42 119.2 . . ?
C43 C42 H42 119.2 . . ?
C32 C31 C30 120.3(6) . . ?
C32 C31 H31 119.8 . . ?
C30 C31 H31 119.8 . . ?
C5 C4 C27 122.1(5) . . ?
C5 C4 H4A 118.9 . . ?
C27 C4 H4A 118.9 . . ?
C18 C19 C14 117.0(6) . . ?
C18 C19 C20 121.1(5) . . ?
C14 C19 C20 121.8(5) . . ?
C15 C14 C19 123.4(5) . . ?
C15 C14 N1 117.1(5) . . ?
C19 C14 N1 119.4(5) . . ?
C13 C11 C7 111.5(6) . . ?
C13 C11 C12 109.2(5) . . ?
C7 C11 C12 113.3(5) . . ?
C13 C11 H11 107.5 . . ?
C7 C11 H11 107.5 . . ?
C12 C11 H11 107.5 . . ?
C29 C30 C31 120.7(6) . . ?
C29 C30 H30 119.6 . . ?
C31 C30 H30 119.6 . . ?
F14 C60 C61 118.8(5) . . ?
F14 C60 C59 120.1(5) . . ?
C61 C60 C59 121.1(5) . . ?
C15 C23 C24 111.1(5) . . ?
C15 C23 C25 112.5(5) . . ?
C24 C23 C25 110.4(5) . . ?
C15 C23 H23 107.5 . . ?
C24 C23 H23 107.5 . . ?
C25 C23 H23 107.5 . . ?
C47 C46 C48 109.9(5) . . ?
C47 C46 C41 113.1(5) . . ?
C48 C46 C41 112.2(5) . . ?
C47 C46 H46 107.1 . . ?
C48 C46 H46 107.1 . . ?
C41 C46 H46 107.1 . . ?
F5 C57 C56 116.8(5) . . ?
F5 C57 C52 119.4(5) . . ?
C56 C57 C52 123.8(5) . . ?
C16 C15 C14 116.7(6) . . ?
C16 C15 C23 121.8(5) . . ?
C14 C15 C23 121.4(5) . . ?
C17 C18 C19 121.0(6) . . ?
C17 C18 H18 119.5 . . ?
C19 C18 H18 119.5 . . ?
C34 C36 H36A 109.5 . . ?
C34 C36 H36B 109.5 . . ?
H36A C36 H36B 109.5 . . ?
C34 C36 H36C 109.5 . . ?
H36A C36 H36C 109.5 . . ?
H36B C36 H36C 109.5 . . ?
C42 C43 C44 121.0(6) . . ?
C42 C43 H43 119.5 . . ?
C44 C43 H43 119.5 . . ?
C22 C20 C19 113.3(5) . . ?
C22 C20 C21 110.0(5) . . ?
C19 C20 C21 110.2(6) . . ?
C22 C20 H20 107.7 . . ?
C19 C20 H20 107.7 . . ?
C21 C20 H20 107.7 . . ?
C37 C39 H39A 109.5 . . ?
C37 C39 H39B 109.5 . . ?
H39A C39 H39B 109.5 . . ?
C37 C39 H39C 109.5 . . ?
H39A C39 H39C 109.5 . . ?
H39B C39 H39C 109.5 . . ?
C49 C50 H50A 109.5 . . ?
C49 C50 H50B 109.5 . . ?
H50A C50 H50B 109.5 . . ?
C49 C50 H50C 109.5 . . ?
H50A C50 H50C 109.5 . . ?
H50B C50 H50C 109.5 . . ?
C5 C6 C7 120.5(5) . . ?
C5 C6 H6 119.8 . . ?
C7 C6 H6 119.8 . . ?
C15 C16 C17 121.4(6) . . ?
C15 C16 H16 119.3 . . ?
C17 C16 H16 119.3 . . ?
C18 C17 C16 120.4(6) . . ?
C18 C17 H17 119.8 . . ?
C16 C17 H17 119.8 . . ?
C37 C38 H38A 109.5 . . ?
C37 C38 H38B 109.5 . . ?
H38A C38 H38B 109.5 . . ?
C37 C38 H38C 109.5 . . ?
H38A C38 H38C 109.5 . . ?
H38B C38 H38C 109.5 . . ?
C49 C51 H51A 109.5 . . ?
C49 C51 H51B 109.5 . . ?
H51A C51 H51B 109.5 . . ?
C49 C51 H51C 109.5 . . ?
H51A C51 H51C 109.5 . . ?
H51B C51 H51C 109.5 . . ?
F3 C55 C56 121.9(6) . . ?
F3 C55 C54 119.6(6) . . ?
C56 C55 C54 118.4(6) . . ?
C34 C35 H35A 109.5 . . ?
C34 C35 H35B 109.5 . . ?
H35A C35 H35B 109.5 . . ?
C34 C35 H35C 109.5 . . ?
H35A C35 H35C 109.5 . . ?
H35B C35 H35C 109.5 . . ?
C27 C8 C10 113.4(5) . . ?
C27 C8 C9 110.9(6) . . ?
C10 C8 C9 110.1(6) . . ?
C27 C8 H8 107.4 . . ?
C10 C8 H8 107.4 . . ?
C9 C8 H8 107.4 . . ?
C46 C48 H48A 109.5 . . ?
C46 C48 H48B 109.5 . . ?
H48A C48 H48B 109.5 . . ?
C46 C48 H48C 109.5 . . ?
H48A C48 H48C 109.5 . . ?
H48B C48 H48C 109.5 . . ?
C23 C24 H24A 109.5 . . ?
C23 C24 H24B 109.5 . . ?
H24A C24 H24B 109.5 . . ?
C23 C24 H24C 109.5 . . ?
H24A C24 H24C 109.5 . . ?
H24B C24 H24C 109.5 . . ?
C11 C12 H12A 109.5 . . ?
C11 C12 H12B 109.5 . . ?
H12A C12 H12B 109.5 . . ?
C11 C12 H12C 109.5 . . ?
H12A C12 H12C 109.5 . . ?
H12B C12 H12C 109.5 . . ?
C4 C5 C6 119.9(5) . . ?
C4 C5 H5A 120.0 . . ?
C6 C5 H5A 120.0 . . ?
C70 B1 C52 104.5(5) . . ?
C70 B1 C58 113.9(4) . . ?
C52 B1 C58 113.6(4) . . ?
C70 B1 C64 112.9(4) . . ?
C52 B1 C64 112.1(4) . . ?
C58 B1 C64 100.2(5) . . ?
C11 C13 H13A 109.5 . . ?
C11 C13 H13B 109.5 . . ?
H13A C13 H13B 109.5 . . ?
C11 C13 H13C 109.5 . . ?
H13A C13 H13C 109.5 . . ?
H13B C13 H13C 109.5 . . ?
C46 C47 H47A 109.5 . . ?
C46 C47 H47B 109.5 . . ?
H47A C47 H47B 109.5 . . ?
C46 C47 H47C 109.5 . . ?
H47A C47 H47C 109.5 . . ?
H47B C47 H47C 109.5 . . ?
C20 C22 H22A 109.5 . . ?
C20 C22 H22B 109.5 . . ?
H22A C22 H22B 109.5 . . ?
C20 C22 H22C 109.5 . . ?
H22A C22 H22C 109.5 . . ?
H22B C22 H22C 109.5 . . ?
C8 C10 H10A 109.5 . . ?
C8 C10 H10B 109.5 . . ?
H10A C10 H10B 109.5 . . ?
C8 C10 H10C 109.5 . . ?
H10A C10 H10C 109.5 . . ?
H10B C10 H10C 109.5 . . ?
C23 C25 H25A 109.5 . . ?
C23 C25 H25B 109.5 . . ?
H25A C25 H25B 109.5 . . ?
C23 C25 H25C 109.5 . . ?
H25A C25 H25C 109.5 . . ?
H25B C25 H25C 109.5 . . ?
C20 C21 H21A 109.5 . . ?
C20 C21 H21B 109.5 . . ?
H21A C21 H21B 109.5 . . ?
C20 C21 H21C 109.5 . . ?
H21A C21 H21C 109.5 . . ?
H21B C21 H21C 109.5 . . ?
C8 C9 H9A 109.5 . . ?
C8 C9 H9B 109.5 . . ?
H9A C9 H9B 109.5 . . ?
C8 C9 H9C 109.5 . . ?
H9A C9 H9C 109.5 . . ?
H9B C9 H9C 109.5 . . ?
C76 C77 C78 123.4(19) . . ?
C76 C77 H77 118.3 . . ?
C78 C77 H77 118.3 . . ?
C77 C76 C81 115.6(17) . . ?
C77 C76 H76 122.2 . . ?
C81 C76 H76 122.2 . . ?
C76 C81 C80 116.6(17) . . ?
C76 C81 H81 121.7 . . ?
C80 C81 H81 121.7 . . ?
C79 C80 C81 132.0(19) . . ?
C79 C80 H80 114.0 . . ?
C81 C80 H80 114.0 . . ?
C80 C79 C78 107.0(18) . . ?
C80 C79 H79 126.5 . . ?
C78 C79 H79 126.5 . . ?
C77 C78 C79 124.9(18) . . ?
C77 C78 H78 117.6 . . ?
C79 C78 H78 117.6 . . ?
F2 C56 C55 119.5(5) . . ?
F2 C56 C57 120.2(5) . . ?
C55 C56 C57 120.3(6) . . ?
C1 Zn1 N2 134.9(2) . . ?
C1 Zn1 N1 133.8(2) . . ?
N2 Zn1 N1 91.21(18) . . ?
Zn1 C1 H1A 109.5 . . ?
Zn1 C1 H1B 109.5 . . ?
H1A C1 H1B 109.5 . . ?
Zn1 C1 H1C 109.5 . . ?
H1A C1 H1C 109.5 . . ?
H1B C1 H1C 109.5 . . ?

loop_
_geom_bond_atom_site_label_1
_geom_bond_atom_site_label_2
_geom_bond_distance
_geom_bond_site_symmetry_2
_geom_bond_publ_flag
F16 C65 1.356(6) . ?
F10 C71 1.351(6) . ?
F6 C75 1.361(6) . ?
F11 C63 1.353(5) . ?
F15 C59 1.349(6) . ?
F20 C69 1.367(6) . ?
F8 C73 1.344(6) . ?
F1 C53 1.352(6) . ?
F14 C60 1.361(6) . ?
F17 C66 1.347(6) . ?
F9 C72 1.345(6) . ?
F5 C57 1.341(6) . ?
F19 C68 1.344(6) . ?
F18 C67 1.340(6) . ?
F7 C74 1.348(6) . ?
F12 C62 1.344(6) . ?
F13 C61 1.348(6) . ?
F4 C54 1.347(7) . ?
F2 C56 1.354(7) . ?
F3 C55 1.345(7) . ?
N3 C2 1.392(6) . ?
N3 C3 1.395(6) . ?
N3 H3 0.8600 . ?
N5 C3 1.356(6) . ?
N5 C28 1.441(7) . ?
N5 H5 0.8600 . ?
N2 C3 1.280(7) . ?
N2 C26 1.451(6) . ?
N2 Zn1 1.987(4) . ?
N4 C2 1.353(6) . ?
N4 C40 1.442(7) . ?
N4 H4 0.8600 . ?
N1 C2 1.281(7) . ?
N1 C14 1.446(6) . ?
N1 Zn1 1.988(4) . ?
C28 C33 1.399(7) . ?
C28 C29 1.407(8) . ?
C70 C71 1.385(7) . ?
C70 C75 1.399(7) . ?
C70 B1 1.639(8) . ?
C40 C45 1.385(8) . ?
C40 C41 1.421(7) . ?
C63 C62 1.367(8) . ?
C63 C58 1.395(7) . ?
C71 C72 1.379(7) . ?
C53 C54 1.376(8) . ?
C53 C52 1.394(7) . ?
C65 C66 1.371(7) . ?
C65 C64 1.404(7) . ?
C45 C44 1.408(8) . ?
C45 C49 1.515(7) . ?
C66 C67 1.389(8) . ?
C75 C74 1.366(7) . ?
C33 C32 1.404(9) . ?
C33 C37 1.521(8) . ?
C58 C59 1.388(7) . ?
C58 B1 1.663(8) . ?
C41 C42 1.371(9) . ?
C41 C46 1.530(8) . ?
C26 C7 1.389(8) . ?
C26 C27 1.409(7) . ?
C52 C57 1.393(8) . ?
C52 B1 1.643(8) . ?
C64 C69 1.399(7) . ?
C64 B1 1.665(8) . ?
C67 C68 1.386(7) . ?
C7 C6 1.410(7) . ?
C7 C11 1.527(8) . ?
C72 C73 1.378(8) . ?
C62 C61 1.379(7) . ?
C73 C74 1.382(8) . ?
C32 C31 1.375(9) . ?
C32 H32 0.9300 . ?
C44 C43 1.409(8) . ?
C44 H44 0.9300 . ?
C59 C60 1.377(8) . ?
C68 C69 1.347(8) . ?
C61 C60 1.365(8) . ?
C29 C30 1.383(8) . ?
C29 C34 1.525(7) . ?
C49 C50 1.523(8) . ?
C49 C51 1.531(8) . ?
C49 H49 0.9800 . ?
C27 C4 1.391(8) . ?
C27 C8 1.509(8) . ?
C34 C35 1.523(8) . ?
C34 C36 1.531(8) . ?
C34 H34 0.9800 . ?
C54 C55 1.387(9) . ?
C37 C38 1.531(8) . ?
C37 C39 1.534(8) . ?
C37 H37 0.9800 . ?
C42 C43 1.376(9) . ?
C42 H42 0.9300 . ?
C31 C30 1.393(8) . ?
C31 H31 0.9300 . ?
C4 C5 1.377(9) . ?
C4 H4A 0.9300 . ?
C19 C18 1.396(8) . ?
C19 C14 1.407(8) . ?
C19 C20 1.529(9) . ?
C14 C15 1.403(8) . ?
C11 C13 1.520(9) . ?
C11 C12 1.533(8) . ?
C11 H11 0.9800 . ?
C30 H30 0.9300 . ?
C23 C15 1.509(9) . ?
C23 C24 1.538(9) . ?
C23 C25 1.541(9) . ?
C23 H23 0.9800 . ?
C46 C47 1.515(9) . ?
C46 C48 1.530(8) . ?
C46 H46 0.9800 . ?
C57 C56 1.382(8) . ?
C15 C16 1.386(8) . ?
C18 C17 1.377(9) . ?
C18 H18 0.9300 . ?
C36 H36A 0.9600 . ?
C36 H36B 0.9600 . ?
C36 H36C 0.9600 . ?
C43 H43 0.9300 . ?
C20 C22 1.516(9) . ?
C20 C21 1.543(10) . ?
C20 H20 0.9800 . ?
C39 H39A 0.9600 . ?
C39 H39B 0.9600 . ?
C39 H39C 0.9600 . ?
C50 H50A 0.9600 . ?
C50 H50B 0.9600 . ?
C50 H50C 0.9600 . ?
C6 C5 1.392(9) . ?
C6 H6 0.9300 . ?
C16 C17 1.395(10) . ?
C16 H16 0.9300 . ?
C17 H17 0.9300 . ?
C38 H38A 0.9600 . ?
C38 H38B 0.9600 . ?
C38 H38C 0.9600 . ?
C51 H51A 0.9600 . ?
C51 H51B 0.9600 . ?
C51 H51C 0.9600 . ?
C55 C56 1.374(9) . ?
C35 H35A 0.9600 . ?
C35 H35B 0.9600 . ?
C35 H35C 0.9600 . ?
C8 C10 1.519(9) . ?
C8 C9 1.525(10) . ?
C8 H8 0.9800 . ?
C48 H48A 0.9600 . ?
C48 H48B 0.9600 . ?
C48 H48C 0.9600 . ?
C24 H24A 0.9600 . ?
C24 H24B 0.9600 . ?
C24 H24C 0.9600 . ?
C12 H12A 0.9600 . ?
C12 H12B 0.9600 . ?
C12 H12C 0.9600 . ?
C5 H5A 0.9300 . ?
C13 H13A 0.9600 . ?
C13 H13B 0.9600 . ?
C13 H13C 0.9600 . ?
C47 H47A 0.9600 . ?
C47 H47B 0.9600 . ?
C47 H47C 0.9600 . ?
C22 H22A 0.9600 . ?
C22 H22B 0.9600 . ?
C22 H22C 0.9600 . ?
C10 H10A 0.9600 . ?
C10 H10B 0.9600 . ?
C10 H10C 0.9600 . ?
C25 H25A 0.9600 . ?
C25 H25B 0.9600 . ?
C25 H25C 0.9600 . ?
C21 H21A 0.9600 . ?
C21 H21B 0.9600 . ?
C21 H21C 0.9600 . ?
C9 H9A 0.9600 . ?
C9 H9B 0.9600 . ?
C9 H9C 0.9600 . ?
C77 C76 1.337(13) . ?
C77 C78 1.349(13) . ?
C77 H77 0.9300 . ?
C76 C81 1.388(11) . ?
C76 H76 0.9300 . ?
C81 C80 1.363(13) . ?
C81 H81 0.9300 . ?
C80 C79 1.339(13) . ?
C80 H80 0.9300 . ?
C79 C78 1.406(13) . ?
C79 H79 0.9300 . ?
C78 H78 0.9300 . ?
Zn1 C1 1.924(7) . ?
C1 H1A 0.9600 . ?
C1 H1B 0.9600 . ?
C1 H1C 0.9600 . ?

loop_
_geom_torsion_atom_site_label_1
_geom_torsion_atom_site_label_2
_geom_torsion_atom_site_label_3
_geom_torsion_atom_site_label_4
_geom_torsion
_geom_torsion_site_symmetry_1
_geom_torsion_site_symmetry_2
_geom_torsion_site_symmetry_3
_geom_torsion_site_symmetry_4
_geom_torsion_publ_flag
C26 N2 C3 N5 6.1(7) . . . . ?
Zn1 N2 C3 N5 -169.1(3) . . . . ?
C26 N2 C3 N3 -171.5(4) . . . . ?
Zn1 N2 C3 N3 13.2(6) . . . . ?
C28 N5 C3 N2 167.8(4) . . . . ?
C28 N5 C3 N3 -14.4(6) . . . . ?
C2 N3 C3 N2 -6.7(7) . . . . ?
C2 N3 C3 N5 175.4(4) . . . . ?
C3 N5 C28 C33 -79.7(6) . . . . ?
C3 N5 C28 C29 100.5(6) . . . . ?
C2 N4 C40 C45 96.7(6) . . . . ?
C2 N4 C40 C41 -84.9(6) . . . . ?
C14 N1 C2 N4 5.4(7) . . . . ?
Zn1 N1 C2 N4 -169.0(4) . . . . ?
C14 N1 C2 N3 -172.9(4) . . . . ?
Zn1 N1 C2 N3 12.7(7) . . . . ?
C40 N4 C2 N1 172.2(5) . . . . ?
C40 N4 C2 N3 -9.4(7) . . . . ?
C3 N3 C2 N1 -7.3(7) . . . . ?
C3 N3 C2 N4 174.2(4) . . . . ?
C75 C70 C71 F10 176.9(5) . . . . ?
B1 C70 C71 F10 0.3(8) . . . . ?
C75 C70 C71 C72 -3.4(8) . . . . ?
B1 C70 C71 C72 180.0(5) . . . . ?
C41 C40 C45 C44 4.2(8) . . . . ?
N4 C40 C45 C44 -177.5(5) . . . . ?
C41 C40 C45 C49 -172.5(5) . . . . ?
N4 C40 C45 C49 5.8(7) . . . . ?
F16 C65 C66 F17 -0.5(7) . . . . ?
C64 C65 C66 F17 179.5(5) . . . . ?
F16 C65 C66 C67 178.8(5) . . . . ?
C64 C65 C66 C67 -1.2(8) . . . . ?
C71 C70 C75 F6 -177.8(5) . . . . ?
B1 C70 C75 F6 -0.9(8) . . . . ?
C71 C70 C75 C74 4.3(8) . . . . ?
B1 C70 C75 C74 -178.8(5) . . . . ?
C29 C28 C33 C32 -2.6(7) . . . . ?
N5 C28 C33 C32 177.7(4) . . . . ?
C29 C28 C33 C37 175.6(5) . . . . ?
N5 C28 C33 C37 -4.1(7) . . . . ?
F11 C63 C58 C59 177.3(4) . . . . ?
C62 C63 C58 C59 -1.9(8) . . . . ?
F11 C63 C58 B1 4.1(7) . . . . ?
C62 C63 C58 B1 -175.0(5) . . . . ?
C45 C40 C41 C42 -3.2(8) . . . . ?
N4 C40 C41 C42 178.5(4) . . . . ?
C45 C40 C41 C46 175.3(5) . . . . ?
N4 C40 C41 C46 -3.0(7) . . . . ?
C3 N2 C26 C7 -99.1(6) . . . . ?
Zn1 N2 C26 C7 76.7(6) . . . . ?
C3 N2 C26 C27 86.1(6) . . . . ?
Zn1 N2 C26 C27 -98.1(5) . . . . ?
F1 C53 C52 C57 176.9(5) . . . . ?
C54 C53 C52 C57 -3.9(9) . . . . ?
F1 C53 C52 B1 0.5(9) . . . . ?
C54 C53 C52 B1 179.8(6) . . . . ?
F16 C65 C64 C69 -176.8(5) . . . . ?
C66 C65 C64 C69 3.1(8) . . . . ?
F16 C65 C64 B1 -3.8(8) . . . . ?
C66 C65 C64 B1 176.1(5) . . . . ?
F17 C66 C67 F18 -2.7(8) . . . . ?
C65 C66 C67 F18 178.0(5) . . . . ?
F17 C66 C67 C68 178.3(5) . . . . ?
C65 C66 C67 C68 -1.0(8) . . . . ?
C27 C26 C7 C6 1.2(9) . . . . ?
N2 C26 C7 C6 -173.2(5) . . . . ?
C27 C26 C7 C11 178.7(6) . . . . ?
N2 C26 C7 C11 4.3(9) . . . . ?
F10 C71 C72 F9 2.4(7) . . . . ?
C70 C71 C72 F9 -177.4(5) . . . . ?
F10 C71 C72 C73 -179.1(5) . . . . ?
C70 C71 C72 C73 1.2(8) . . . . ?
F11 C63 C62 F12 3.7(7) . . . . ?
C58 C63 C62 F12 -177.1(5) . . . . ?
F11 C63 C62 C61 -178.2(5) . . . . ?
C58 C63 C62 C61 1.0(8) . . . . ?
F9 C72 C73 F8 0.9(8) . . . . ?
C71 C72 C73 F8 -177.7(5) . . . . ?
F9 C72 C73 C74 179.2(5) . . . . ?
C71 C72 C73 C74 0.6(8) . . . . ?
C28 C33 C32 C31 -1.0(8) . . . . ?
C37 C33 C32 C31 -179.3(5) . . . . ?
C40 C45 C44 C43 -1.7(8) . . . . ?
C49 C45 C44 C43 175.1(5) . . . . ?
C63 C58 C59 F15 -177.6(5) . . . . ?
B1 C58 C59 F15 -5.3(8) . . . . ?
C63 C58 C59 C60 1.6(7) . . . . ?
B1 C58 C59 C60 173.9(5) . . . . ?
F6 C75 C74 F7 -1.6(8) . . . . ?
C70 C75 C74 F7 176.3(5) . . . . ?
F6 C75 C74 C73 179.2(5) . . . . ?
C70 C75 C74 C73 -2.9(9) . . . . ?
F8 C73 C74 F7 -0.6(9) . . . . ?
C72 C73 C74 F7 -178.9(5) . . . . ?
F8 C73 C74 C75 178.5(5) . . . . ?
C72 C73 C74 C75 0.2(9) . . . . ?
F18 C67 C68 F19 2.9(8) . . . . ?
C66 C67 C68 F19 -178.1(5) . . . . ?
F18 C67 C68 C69 -178.2(5) . . . . ?
C66 C67 C68 C69 0.9(8) . . . . ?
F12 C62 C61 F13 0.1(8) . . . . ?
C63 C62 C61 F13 -178.0(5) . . . . ?
F12 C62 C61 C60 178.5(5) . . . . ?
C63 C62 C61 C60 0.4(8) . . . . ?
C33 C28 C29 C30 3.7(7) . . . . ?
N5 C28 C29 C30 -176.6(4) . . . . ?
C33 C28 C29 C34 -172.6(5) . . . . ?
N5 C28 C29 C34 7.1(7) . . . . ?
C40 C45 C49 C50 -158.4(5) . . . . ?
C44 C45 C49 C50 24.9(8) . . . . ?
C40 C45 C49 C51 77.5(7) . . . . ?
C44 C45 C49 C51 -99.2(6) . . . . ?
C7 C26 C27 C4 -2.1(9) . . . . ?
N2 C26 C27 C4 172.4(5) . . . . ?
C7 C26 C27 C8 -179.2(6) . . . . ?
N2 C26 C27 C8 -4.6(9) . . . . ?
F19 C68 C69 F20 0.2(8) . . . . ?
C67 C68 C69 F20 -178.8(5) . . . . ?
F19 C68 C69 C64 -179.5(5) . . . . ?
C67 C68 C69 C64 1.6(9) . . . . ?
C65 C64 C69 C68 -3.4(8) . . . . ?
B1 C64 C69 C68 -177.0(5) . . . . ?
C65 C64 C69 F20 176.9(4) . . . . ?
B1 C64 C69 F20 3.3(7) . . . . ?
C30 C29 C34 C35 25.8(7) . . . . ?
C28 C29 C34 C35 -157.9(5) . . . . ?
C30 C29 C34 C36 -97.8(6) . . . . ?
C28 C29 C34 C36 78.4(6) . . . . ?
F1 C53 C54 F4 2.8(8) . . . . ?
C52 C53 C54 F4 -176.4(5) . . . . ?
F1 C53 C54 C55 -177.9(6) . . . . ?
C52 C53 C54 C55 2.9(10) . . . . ?
C28 C33 C37 C38 -136.2(5) . . . . ?
C32 C33 C37 C38 41.9(7) . . . . ?
C28 C33 C37 C39 99.2(6) . . . . ?
C32 C33 C37 C39 -82.7(6) . . . . ?
C40 C41 C42 C43 -0.4(8) . . . . ?
C46 C41 C42 C43 -178.9(6) . . . . ?
C33 C32 C31 C30 3.4(9) . . . . ?
C26 C27 C4 C5 1.2(9) . . . . ?
C8 C27 C4 C5 178.3(6) . . . . ?
C18 C19 C14 C15 3.5(9) . . . . ?
C20 C19 C14 C15 -178.4(6) . . . . ?
C18 C19 C14 N1 -171.8(5) . . . . ?
C20 C19 C14 N1 6.3(9) . . . . ?
C2 N1 C14 C15 91.0(6) . . . . ?
Zn1 N1 C14 C15 -93.9(5) . . . . ?
C2 N1 C14 C19 -93.4(6) . . . . ?
Zn1 N1 C14 C19 81.6(6) . . . . ?
C26 C7 C11 C13 -109.0(7) . . . . ?
C6 C7 C11 C13 68.4(7) . . . . ?
C26 C7 C11 C12 127.3(6) . . . . ?
C6 C7 C11 C12 -55.3(8) . . . . ?
C28 C29 C30 C31 -1.2(8) . . . . ?
C34 C29 C30 C31 175.1(5) . . . . ?
C32 C31 C30 C29 -2.3(9) . . . . ?
F13 C61 C60 F14 -2.5(7) . . . . ?
C62 C61 C60 F14 179.1(5) . . . . ?
F13 C61 C60 C59 177.8(5) . . . . ?
C62 C61 C60 C59 -0.7(8) . . . . ?
F15 C59 C60 F14 -0.9(7) . . . . ?
C58 C59 C60 F14 179.9(5) . . . . ?
F15 C59 C60 C61 178.8(5) . . . . ?
C58 C59 C60 C61 -0.4(8) . . . . ?
C42 C41 C46 C47 -87.7(7) . . . . ?
C40 C41 C46 C47 93.9(6) . . . . ?
C42 C41 C46 C48 37.4(7) . . . . ?
C40 C41 C46 C48 -141.1(5) . . . . ?
C53 C52 C57 F5 -177.9(5) . . . . ?
B1 C52 C57 F5 -1.2(8) . . . . ?
C53 C52 C57 C56 2.7(9) . . . . ?
B1 C52 C57 C56 179.5(6) . . . . ?
C19 C14 C15 C16 -4.0(9) . . . . ?
N1 C14 C15 C16 171.3(5) . . . . ?
C19 C14 C15 C23 178.6(6) . . . . ?
N1 C14 C15 C23 -6.0(8) . . . . ?
C24 C23 C15 C16 -88.4(7) . . . . ?
C25 C23 C15 C16 35.9(9) . . . . ?
C24 C23 C15 C14 88.8(7) . . . . ?
C25 C23 C15 C14 -146.9(6) . . . . ?
C14 C19 C18 C17 -0.8(9) . . . . ?
C20 C19 C18 C17 -178.9(6) . . . . ?
C41 C42 C43 C44 2.8(9) . . . . ?
C45 C44 C43 C42 -1.7(9) . . . . ?
C18 C19 C20 C22 -41.8(9) . . . . ?
C14 C19 C20 C22 140.2(6) . . . . ?
C18 C19 C20 C21 82.0(7) . . . . ?
C14 C19 C20 C21 -96.0(7) . . . . ?
C26 C7 C6 C5 0.6(9) . . . . ?
C11 C7 C6 C5 -176.9(6) . . . . ?
C14 C15 C16 C17 2.0(9) . . . . ?
C23 C15 C16 C17 179.3(6) . . . . ?
C19 C18 C17 C16 -1.1(10) . . . . ?
C15 C16 C17 C18 0.5(10) . . . . ?
F4 C54 C55 F3 0.3(10) . . . . ?
C53 C54 C55 F3 -179.0(6) . . . . ?
F4 C54 C55 C56 178.9(6) . . . . ?
C53 C54 C55 C56 -0.4(10) . . . . ?
C4 C27 C8 C10 37.1(9) . . . . ?
C26 C27 C8 C10 -145.9(6) . . . . ?
C4 C27 C8 C9 -87.3(7) . . . . ?
C26 C27 C8 C9 89.6(8) . . . . ?
C27 C4 C5 C6 0.6(10) . . . . ?
C7 C6 C5 C4 -1.5(10) . . . . ?
C71 C70 B1 C52 110.0(6) . . . . ?
C75 C70 B1 C52 -66.4(6) . . . . ?
C71 C70 B1 C58 -14.5(8) . . . . ?
C75 C70 B1 C58 169.1(5) . . . . ?
C71 C70 B1 C64 -127.9(5) . . . . ?
C75 C70 B1 C64 55.7(7) . . . . ?
C57 C52 B1 C70 -65.6(6) . . . . ?
C53 C52 B1 C70 110.6(6) . . . . ?
C57 C52 B1 C58 59.1(7) . . . . ?
C53 C52 B1 C58 -124.7(6) . . . . ?
C57 C52 B1 C64 171.7(5) . . . . ?
C53 C52 B1 C64 -12.1(8) . . . . ?
C59 C58 B1 C70 131.5(5) . . . . ?
C63 C58 B1 C70 -56.5(6) . . . . ?
C59 C58 B1 C52 12.0(8) . . . . ?
C63 C58 B1 C52 -176.0(5) . . . . ?
C59 C58 B1 C64 -107.7(6) . . . . ?
C63 C58 B1 C64 64.3(5) . . . . ?
C69 C64 B1 C70 -174.6(5) . . . . ?
C65 C64 B1 C70 13.0(8) . . . . ?
C69 C64 B1 C52 -56.8(7) . . . . ?
C65 C64 B1 C52 130.7(5) . . . . ?
C69 C64 B1 C58 64.0(6) . . . . ?
C65 C64 B1 C58 -108.5(6) . . . . ?
C78 C77 C76 C81 2(2) . . . . ?
C77 C76 C81 C80 -6(2) . . . . ?
C76 C81 C80 C79 4(3) . . . . ?
C81 C80 C79 C78 2(2) . . . . ?
C76 C77 C78 C79 5(3) . . . . ?
C80 C79 C78 C77 -6(2) . . . . ?
F3 C55 C56 F2 -2.1(11) . . . . ?
C54 C55 C56 F2 179.3(6) . . . . ?
F3 C55 C56 C57 177.9(6) . . . . ?
C54 C55 C56 C57 -0.6(10) . . . . ?
F5 C57 C56 F2 0.1(9) . . . . ?
C52 C57 C56 F2 179.4(6) . . . . ?
F5 C57 C56 C55 -180.0(6) . . . . ?
C52 C57 C56 C55 -0.6(10) . . . . ?
